data_7005870
loop_
_publ_author_name
'Wang, Fujun'
'Wang, Mei'
'Liu, Xiaoyang'
'Jin, Kun'
'Dong, Weibing'
'Sun, Licheng'

_publ_section_title
;
 Protonation, electrochemical properties and molecular structures of
 halogen-functionalized diiron azadithiolate complexes related to the
 active site of iron-only hydrogenases.
;
_journal_issue 34
_journal_name_full 'Dalton transactions (Cambridge, England : 2003)'
_journal_page_first 3812
_journal_page_last 3819
_journal_paper_doi 10.1039/b706178a
_journal_year 2007
_chemical_formula_moiety 'C15 H11 Br Cl Fe2 N O10 S2'
_chemical_formula_sum 'C15 H11 Br Cl Fe2 N O10 S2'
_chemical_formula_weight 656.43
_space_group_IT_number 14
_symmetry_cell_setting monoclinic
_symmetry_Int_Tables_number 14
_symmetry_space_group_name_Hall '-P 2ybc'
_symmetry_space_group_name_H-M 'P 1 21/c 1'
_atom_sites_solution_hydrogens geom
_atom_sites_solution_primary direct
_atom_sites_solution_secondary difmap
_audit_creation_date 'Aug 15 14:01:24 2004'
_audit_creation_method SHELXL-97
_cell_angle_alpha 90.00
_cell_angle_beta 104.63(3)
_cell_angle_gamma 90.00
_cell_formula_units_Z 4
_cell_length_a 22.953(10)
_cell_length_b 6.611(3)
_cell_length_c 15.033(6)
_cell_measurement_temperature 273(2)
_cell_volume 2207.2(17)
_computing_cell_refinement 'Bruker SMART'
_computing_data_collection 'Bruker SMART'
_computing_data_reduction 'Bruker SAINT'
_computing_molecular_graphics SHELXP-97
_computing_publication_material SHELXTL
_computing_structure_refinement 'SHELXL-97 (Sheldrick, 1997)'
_computing_structure_solution 'SHELXS-97 (Sheldrick, 1990)'
_diffrn_ambient_temperature 273(2)
_diffrn_measured_fraction_theta_full 0.958
_diffrn_measured_fraction_theta_max 0.958
_diffrn_measurement_device_type 'CCD area detector'
_diffrn_measurement_method 'phi and omega scans'
_diffrn_radiation_detector 'Imaging Plate'
_diffrn_radiation_monochromator graphite
_diffrn_radiation_source 'fine-focus sealed tube'
_diffrn_radiation_type MoK\a
_diffrn_radiation_wavelength 0.71073
_diffrn_reflns_av_R_equivalents 0.2544
_diffrn_reflns_av_sigmaI/netI 0.2231
_diffrn_reflns_limit_h_max 30
_diffrn_reflns_limit_h_min -20
_diffrn_reflns_limit_k_max 8
_diffrn_reflns_limit_k_min -8
_diffrn_reflns_limit_l_max 19
_diffrn_reflns_limit_l_min -19
_diffrn_reflns_number 14151
_diffrn_reflns_theta_full 28.82
_diffrn_reflns_theta_max 28.82
_diffrn_reflns_theta_min 2.72
_diffrn_standards_decay_% 0.00
_diffrn_standards_interval_count 0
_diffrn_standards_number 0
_exptl_absorpt_coefficient_mu 3.488
_exptl_absorpt_correction_T_max 0.572
_exptl_absorpt_correction_T_min 0.428
_exptl_absorpt_correction_type empirical
_exptl_absorpt_process_details '(SADABS; Sheldrick, 1996)'
_exptl_crystal_colour 'black red'
_exptl_crystal_density_diffrn 1.975
_exptl_crystal_description block
_exptl_crystal_F_000 1296
_exptl_crystal_size_max 0.27
_exptl_crystal_size_mid 0.25
_exptl_crystal_size_min 0.16
_refine_diff_density_max 0.834
_refine_diff_density_min -0.903
_refine_diff_density_rms 0.157
_refine_ls_extinction_coef 0.0022(5)
_refine_ls_extinction_expression Fc^*^=kFc[1+0.001xFc^2^\l^3^/sin(2\q)]^-1/4^
_refine_ls_extinction_method SHELXL
_refine_ls_goodness_of_fit_ref 0.961
_refine_ls_hydrogen_treatment constr
_refine_ls_matrix_type full
_refine_ls_number_parameters 290
_refine_ls_number_reflns 5515
_refine_ls_number_restraints 0
_refine_ls_restrained_S_all 0.961
_refine_ls_R_factor_all 0.2075
_refine_ls_R_factor_gt 0.0865
_refine_ls_shift/su_max 0.000
_refine_ls_shift/su_mean 0.000
_refine_ls_structure_factor_coef Fsqd
_refine_ls_weighting_details 'calc w=1/[\s^2^(Fo^2^)+(0.0699P)^2^+0.0000P] where P=(Fo^2^+2Fc^2^)/3'
_refine_ls_weighting_scheme calc
_refine_ls_wR_factor_gt 0.1479
_refine_ls_wR_factor_ref 0.1947
_reflns_number_gt 2403
_reflns_number_total 5515
_reflns_threshold_expression >2sigma(I)
_cod_data_source_file b706178a.txt
_cod_data_source_block 1NH
_cod_original_cell_volume 2207.2(16)
_cod_original_sg_symbol_H-M P2(1)/c
_cod_database_code 7005870

loop_
_symmetry_equiv_pos_as_xyz
'x, y, z'
'-x, y+1/2, -z+1/2'
'-x, -y, -z'
'x, -y-1/2, z-1/2'

loop_
_atom_site_label
_atom_site_type_symbol
_atom_site_fract_x
_atom_site_fract_y
_atom_site_fract_z
_atom_site_U_iso_or_equiv
_atom_site_adp_type
_atom_site_occupancy
_atom_site_symmetry_multiplicity
_atom_site_calc_flag
_atom_site_refinement_flags
_atom_site_disorder_assembly
_atom_site_disorder_group
N1 N 0.2035(2) 0.0113(11) 0.3208(4) 0.0267(16) Uani 1 1 d . . .
H1 H 0.2093 0.0631 0.3785 0.080 Uiso 1 1 calc . . .
Cl1 Cl 0.16705(9) -0.3377(4) 0.06221(15) 0.0388(6) Uani 1 1 d . . .
Fe1 Fe 0.36801(5) -0.0032(2) 0.30550(9) 0.0344(4) Uani 1 1 d . . .
Fe2 Fe 0.34667(5) 0.12214(19) 0.45080(9) 0.0303(3) Uani 1 1 d . . .
Br1 Br 0.12671(5) 0.35784(19) 0.40548(8) 0.0577(4) Uani 1 1 d . . .
S1 S 0.31625(8) -0.1801(3) 0.38682(15) 0.0297(5) Uani 1 1 d . . .
S2 S 0.30221(8) 0.2453(3) 0.31000(16) 0.0298(5) Uani 1 1 d . . .
O1 O 0.4448(4) 0.3079(16) 0.2569(8) 0.100(4) Uani 1 1 d . . .
O2 O 0.4729(3) -0.2608(14) 0.3712(7) 0.092(3) Uani 1 1 d . . .
O3 O 0.3265(3) -0.1967(17) 0.1243(6) 0.094(3) Uani 1 1 d . . .
O4 O 0.4389(3) -0.0983(12) 0.5854(6) 0.075(3) Uani 1 1 d . . .
O5 O 0.2742(3) 0.2562(15) 0.5736(6) 0.080(3) Uani 1 1 d . . .
O6 O 0.4246(3) 0.4750(12) 0.4880(6) 0.072(3) Uani 1 1 d . . .
O7 O 0.1052(3) -0.3471(14) 0.0164(6) 0.081(3) Uani 1 1 d . . .
O8 O 0.2012(3) -0.3919(13) 0.0003(5) 0.065(2) Uani 1 1 d . . .
O9 O 0.1812(4) -0.4649(14) 0.1395(5) 0.082(3) Uani 1 1 d . . .
O10 O 0.1825(3) -0.1337(11) 0.0940(6) 0.066(2) Uani 1 1 d . . .
C1 C 0.4166(4) 0.193(2) 0.2765(8) 0.059(3) Uani 1 1 d . . .
C2 C 0.4312(4) -0.1616(18) 0.3458(8) 0.053(3) Uani 1 1 d . . .
C3 C 0.3420(4) -0.1157(16) 0.1949(7) 0.044(3) Uani 1 1 d . . .
C4 C 0.4021(4) -0.0141(18) 0.5336(8) 0.054(3) Uani 1 1 d . . .
C5 C 0.3002(4) 0.1989(17) 0.5258(7) 0.045(3) Uani 1 1 d . . .
C6 C 0.3936(4) 0.3416(18) 0.4712(7) 0.048(3) Uani 1 1 d . . .
C7 C 0.0867(4) 0.3059(16) 0.2809(7) 0.044(3) Uani 1 1 d . . .
C8 C 0.0971(3) 0.1317(14) 0.2396(6) 0.032(2) Uani 1 1 d . . .
C9 C 0.0662(3) 0.1067(15) 0.1413(8) 0.047(3) Uani 1 1 d . . .
H9 H 0.0726 -0.0080 0.1092 0.080 Uiso 1 1 calc . . .
C10 C 0.0282(4) 0.255(2) 0.0987(7) 0.056(3) Uani 1 1 d . . .
H8 H 0.0089 0.2427 0.0367 0.080 Uiso 1 1 calc . . .
C11 C 0.0180(4) 0.4219(17) 0.1457(8) 0.051(3) Uani 1 1 d . . .
H7 H -0.0093 0.5188 0.1156 0.080 Uiso 1 1 calc . . .
C12 C 0.0469(4) 0.4500(15) 0.2359(8) 0.049(3) Uani 1 1 d . . .
H6 H 0.0397 0.5657 0.2667 0.080 Uiso 1 1 calc . . .
C13 C 0.1361(3) -0.0394(13) 0.2847(6) 0.031(2) Uani 1 1 d . . .
H3A H 0.1321 -0.1493 0.2408 0.080 Uiso 1 1 calc . . .
H3B H 0.1212 -0.0876 0.3357 0.080 Uiso 1 1 calc . . .
C14 C 0.2366(3) -0.1905(12) 0.3284(6) 0.0245(18) Uani 1 1 d . . .
H1A H 0.2325 -0.2435 0.2670 0.080 Uiso 1 1 calc . . .
H1B H 0.2171 -0.2851 0.3609 0.080 Uiso 1 1 calc . . .
C15 C 0.2254(3) 0.1588(15) 0.2650(6) 0.034(2) Uani 1 1 d . . .
H2A H 0.1991 0.2757 0.2567 0.080 Uiso 1 1 calc . . .
H2B H 0.2222 0.1003 0.2048 0.080 Uiso 1 1 calc . . .

loop_
_atom_site_aniso_label
_atom_site_aniso_U_11
_atom_site_aniso_U_22
_atom_site_aniso_U_33
_atom_site_aniso_U_23
_atom_site_aniso_U_13
_atom_site_aniso_U_12
N1 0.017(3) 0.039(5) 0.023(4) 0.002(3) 0.003(3) 0.001(3)
Cl1 0.0406(11) 0.0469(16) 0.0282(12) -0.0001(11) 0.0072(9) 0.0052(10)
Fe1 0.0260(6) 0.0435(9) 0.0346(7) 0.0049(7) 0.0094(5) 0.0027(5)
Fe2 0.0294(6) 0.0300(8) 0.0277(7) 0.0028(6) 0.0004(5) -0.0071(5)
Br1 0.0653(7) 0.0597(8) 0.0475(7) -0.0161(6) 0.0129(5) 0.0012(5)
S1 0.0247(9) 0.0282(12) 0.0325(12) 0.0017(10) 0.0006(8) -0.0008(8)
S2 0.0286(10) 0.0285(13) 0.0312(12) 0.0054(10) 0.0056(9) -0.0013(8)
O1 0.086(6) 0.098(8) 0.137(9) 0.035(7) 0.065(6) -0.022(5)
O2 0.044(4) 0.078(7) 0.156(10) 0.061(6) 0.028(5) 0.023(4)
O3 0.082(5) 0.128(9) 0.069(6) -0.056(6) 0.018(5) 0.024(5)
O4 0.087(5) 0.038(5) 0.068(6) 0.014(4) -0.041(4) -0.008(4)
O5 0.080(5) 0.097(8) 0.076(6) -0.036(5) 0.045(5) -0.031(5)
O6 0.046(4) 0.054(6) 0.100(6) 0.016(5) -0.013(4) -0.023(4)
O7 0.037(4) 0.099(8) 0.099(7) -0.007(6) 0.003(4) -0.014(4)
O8 0.081(5) 0.084(7) 0.040(4) -0.011(4) 0.034(4) 0.007(4)
O9 0.117(6) 0.084(7) 0.043(5) 0.035(5) 0.018(5) 0.019(5)
O10 0.076(5) 0.048(5) 0.073(6) -0.032(4) 0.016(4) -0.005(4)
C1 0.047(6) 0.080(9) 0.059(8) 0.008(7) 0.029(5) 0.012(6)
C2 0.039(5) 0.071(9) 0.054(7) 0.003(6) 0.020(5) -0.009(5)
C3 0.038(5) 0.056(7) 0.044(6) -0.014(5) 0.019(4) 0.010(4)
C4 0.039(5) 0.055(8) 0.058(7) -0.007(6) -0.008(5) -0.013(5)
C5 0.050(5) 0.056(7) 0.028(5) -0.006(5) 0.009(5) -0.022(5)
C6 0.030(5) 0.062(8) 0.045(6) 0.015(6) -0.008(4) -0.002(5)
C7 0.037(5) 0.050(7) 0.047(6) -0.013(5) 0.014(4) -0.007(4)
C8 0.019(4) 0.048(6) 0.028(5) 0.005(5) 0.005(3) 0.006(4)
C9 0.025(4) 0.043(6) 0.074(8) 0.009(6) 0.016(5) 0.009(4)
C10 0.043(5) 0.081(9) 0.037(6) 0.008(6) -0.003(5) 0.009(5)
C11 0.048(6) 0.044(7) 0.058(7) 0.020(6) 0.008(5) 0.013(5)
C12 0.026(4) 0.041(6) 0.083(8) 0.005(6) 0.020(5) 0.009(4)
C13 0.019(4) 0.032(5) 0.037(5) -0.001(4) 0.000(3) -0.006(3)
C14 0.018(3) 0.020(4) 0.030(5) 0.001(4) -0.004(3) 0.002(3)
C15 0.028(4) 0.046(6) 0.024(5) 0.008(4) 0.001(3) -0.003(4)

loop_
_atom_type_symbol
_atom_type_description
_atom_type_scat_dispersion_real
_atom_type_scat_dispersion_imag
_atom_type_scat_source
C C 0.0033 0.0016 'International Tables Vol C Tables 4.2.6.8 and 6.1.1.4'
H H 0.0000 0.0000 'International Tables Vol C Tables 4.2.6.8 and 6.1.1.4'
N N 0.0061 0.0033 'International Tables Vol C Tables 4.2.6.8 and 6.1.1.4'
O O 0.0106 0.0060 'International Tables Vol C Tables 4.2.6.8 and 6.1.1.4'
S S 0.1246 0.1234 'International Tables Vol C Tables 4.2.6.8 and 6.1.1.4'
Cl Cl 0.1484 0.1585 'International Tables Vol C Tables 4.2.6.8 and 6.1.1.4'
Fe Fe 0.3463 0.8444 'International Tables Vol C Tables 4.2.6.8 and 6.1.1.4'
Br Br -0.2901 2.4595 'International Tables Vol C Tables 4.2.6.8 and 6.1.1.4'

loop_
_geom_angle_atom_site_label_1
_geom_angle_atom_site_label_2
_geom_angle_atom_site_label_3
_geom_angle
_geom_angle_site_symmetry_1
_geom_angle_site_symmetry_3
_geom_angle_publ_flag
C15 N1 C14 113.1(6) . . ?
C15 N1 C13 113.8(6) . . ?
C14 N1 C13 105.8(6) . . ?
C15 N1 H1 108.0 . . ?
C14 N1 H1 108.0 . . ?
C13 N1 H1 108.0 . . ?
O9 Cl1 O8 110.1(5) . . ?
O9 Cl1 O7 111.8(5) . . ?
O8 Cl1 O7 109.0(5) . . ?
O9 Cl1 O10 107.4(5) . . ?
O8 Cl1 O10 109.0(5) . . ?
O7 Cl1 O10 109.5(5) . . ?
C2 Fe1 C3 97.2(5) . . ?
C2 Fe1 C1 90.3(5) . . ?
C3 Fe1 C1 98.8(5) . . ?
C2 Fe1 S1 90.3(3) . . ?
C3 Fe1 S1 101.1(3) . . ?
C1 Fe1 S1 159.8(4) . . ?
C2 Fe1 S2 157.5(4) . . ?
C3 Fe1 S2 105.3(3) . . ?
C1 Fe1 S2 86.8(4) . . ?
S1 Fe1 S2 84.95(9) . . ?
C2 Fe1 Fe2 102.8(4) . . ?
C3 Fe1 Fe2 149.4(3) . . ?
C1 Fe1 Fe2 103.8(4) . . ?
S1 Fe1 Fe2 56.44(7) . . ?
S2 Fe1 Fe2 56.54(7) . . ?
C4 Fe2 C6 89.8(4) . . ?
C4 Fe2 C5 97.8(5) . . ?
C6 Fe2 C5 95.2(5) . . ?
C4 Fe2 S1 86.5(3) . . ?
C6 Fe2 S1 154.5(4) . . ?
C5 Fe2 S1 110.3(3) . . ?
C4 Fe2 S2 155.6(4) . . ?
C6 Fe2 S2 88.8(3) . . ?
C5 Fe2 S2 106.6(3) . . ?
S1 Fe2 S2 84.35(9) . . ?
C4 Fe2 Fe1 100.4(4) . . ?
C6 Fe2 Fe1 100.2(4) . . ?
C5 Fe2 Fe1 156.2(3) . . ?
S1 Fe2 Fe1 55.93(7) . . ?
S2 Fe2 Fe1 56.06(7) . . ?
C14 S1 Fe1 111.3(3) . . ?
C14 S1 Fe2 113.9(3) . . ?
Fe1 S1 Fe2 67.63(8) . . ?
C15 S2 Fe1 110.9(3) . . ?
C15 S2 Fe2 113.7(3) . . ?
Fe1 S2 Fe2 67.41(8) . . ?
O1 C1 Fe1 178.2(12) . . ?
O2 C2 Fe1 178.4(10) . . ?
O3 C3 Fe1 176.9(10) . . ?
O4 C4 Fe2 177.8(10) . . ?
O5 C5 Fe2 175.4(10) . . ?
O6 C6 Fe2 176.5(9) . . ?
C8 C7 C12 122.3(9) . . ?
C8 C7 Br1 120.5(7) . . ?
C12 C7 Br1 117.2(8) . . ?
C7 C8 C9 117.2(8) . . ?
C7 C8 C13 126.1(8) . . ?
C9 C8 C13 116.7(8) . . ?
C10 C9 C8 118.5(10) . . ?
C10 C9 H9 120.7 . . ?
C8 C9 H9 120.7 . . ?
C11 C10 C9 121.0(10) . . ?
C11 C10 H8 119.5 . . ?
C9 C10 H8 119.5 . . ?
C10 C11 C12 121.5(9) . . ?
C10 C11 H7 119.3 . . ?
C12 C11 H7 119.3 . . ?
C11 C12 C7 119.5(10) . . ?
C11 C12 H6 120.3 . . ?
C7 C12 H6 120.3 . . ?
C8 C13 N1 115.4(7) . . ?
C8 C13 H3A 108.4 . . ?
N1 C13 H3A 108.4 . . ?
C8 C13 H3B 108.4 . . ?
N1 C13 H3B 108.4 . . ?
H3A C13 H3B 107.5 . . ?
N1 C14 S1 115.1(5) . . ?
N1 C14 H1A 108.5 . . ?
S1 C14 H1A 108.5 . . ?
N1 C14 H1B 108.5 . . ?
S1 C14 H1B 108.5 . . ?
H1A C14 H1B 107.5 . . ?
N1 C15 S2 116.2(5) . . ?
N1 C15 H2A 108.2 . . ?
S2 C15 H2A 108.2 . . ?
N1 C15 H2B 108.2 . . ?
S2 C15 H2B 108.2 . . ?
H2A C15 H2B 107.4 . . ?

loop_
_geom_bond_atom_site_label_1
_geom_bond_atom_site_label_2
_geom_bond_distance
_geom_bond_site_symmetry_2
_geom_bond_publ_flag
N1 C15 1.456(11) . ?
N1 C14 1.525(10) . ?
N1 C13 1.542(9) . ?
N1 H1 0.9100 . ?
Cl1 O9 1.404(8) . ?
Cl1 O8 1.405(7) . ?
Cl1 O7 1.414(6) . ?
Cl1 O10 1.445(7) . ?
Fe1 C2 1.767(11) . ?
Fe1 C3 1.781(10) . ?
Fe1 C1 1.831(13) . ?
Fe1 S1 2.237(3) . ?
Fe1 S2 2.244(3) . ?
Fe1 Fe2 2.498(2) . ?
Fe2 C4 1.782(11) . ?
Fe2 C6 1.787(11) . ?
Fe2 C5 1.810(11) . ?
Fe2 S1 2.251(3) . ?
Fe2 S2 2.257(3) . ?
Br1 C7 1.897(10) . ?
S1 C14 1.819(7) . ?
S2 C15 1.813(8) . ?
O1 C1 1.089(13) . ?
O2 C2 1.144(11) . ?
O3 C3 1.162(11) . ?
O4 C4 1.140(11) . ?
O5 C5 1.110(12) . ?
O6 C6 1.120(11) . ?
C7 C8 1.358(13) . ?
C7 C12 1.375(13) . ?
C8 C9 1.478(13) . ?
C8 C13 1.495(11) . ?
C9 C10 1.362(13) . ?
C9 H9 0.9300 . ?
C10 C11 1.360(16) . ?
C10 H8 0.9300 . ?
C11 C12 1.363(14) . ?
C11 H7 0.9300 . ?
C12 H6 0.9300 . ?
C13 H3A 0.9700 . ?
C13 H3B 0.9700 . ?
C14 H1A 0.9700 . ?
C14 H1B 0.9700 . ?
C15 H2A 0.9700 . ?
C15 H2B 0.9700 . ?

loop_
_geom_hbond_atom_site_label_D
_geom_hbond_atom_site_label_H
_geom_hbond_atom_site_label_A
_geom_hbond_distance_DH
_geom_hbond_distance_HA
_geom_hbond_distance_DA
_geom_hbond_angle_DHA
_geom_hbond_site_symmetry_A
N1 H1 O8 0.91 2.20 2.826(9) 125.2 4_556
N1 H1 Br1 0.91 2.82 3.334(7) 117.2 .
